data_7060862
loop_
_publ_author_name
'Sun, Jianguo'
'Wang, Taimin'
'Zhu, Xuecheng'
'Xu, Wei'
'Cheng, Bin'
'Zhai, Hongbin'

_publ_section_title
;
 Synthesis of thiazolidin-4-ones from \a-enolic dithioesters and
 \a-halohydroxamates
;
_journal_issue 32
_journal_name_full 'New Journal of Chemistry'
_journal_page_first 14508
_journal_page_last 14512
_journal_paper_doi 10.1039/D1NJ01970H
_journal_volume 45
_journal_year 2021
_chemical_formula_sum 'C19 H16 F N O3 S'
_chemical_formula_weight 357.39
_space_group_crystal_system monoclinic
_space_group_IT_number 14
_space_group_name_Hall '-P 2yn'
_space_group_name_H-M_alt 'P 1 21/n 1'
_atom_sites_solution_hydrogens geom
_audit_creation_method SHELXL-2018/3
_audit_update_record
;
2021-04-22 deposited with the CCDC.	2021-07-05 downloaded from the CCDC.
;
_cell_angle_alpha 90
_cell_angle_beta 104.029(2)
_cell_angle_gamma 90
_cell_formula_units_Z 4
_cell_length_a 11.4897(2)
_cell_length_b 7.49150(10)
_cell_length_c 20.1739(4)
_cell_measurement_reflns_used 12351
_cell_measurement_temperature 179.99(10)
_cell_measurement_theta_max 76.0680
_cell_measurement_theta_min 4.0410
_cell_volume 1684.68(5)
_computing_structure_refinement 'SHELXL-2018/3 (Sheldrick, 2018)'
_computing_structure_solution 'SHELXT 2018/2 (Sheldrick, 2018)'
_diffrn_ambient_temperature 180(2)
_diffrn_measured_fraction_theta_full 1.000
_diffrn_measured_fraction_theta_max 0.964
_diffrn_measurement_device_type 'XtaLAB Synergy R, DW system, HyPix'
_diffrn_radiation_type CuK\a
_diffrn_radiation_wavelength 1.54184
_diffrn_reflns_av_R_equivalents 0.0352
_diffrn_reflns_av_unetI/netI 0.0227
_diffrn_reflns_Laue_measured_fraction_full 1.000
_diffrn_reflns_Laue_measured_fraction_max 0.964
_diffrn_reflns_limit_h_max 14
_diffrn_reflns_limit_h_min -13
_diffrn_reflns_limit_k_max 9
_diffrn_reflns_limit_k_min -9
_diffrn_reflns_limit_l_max 23
_diffrn_reflns_limit_l_min -25
_diffrn_reflns_number 17636
_diffrn_reflns_point_group_measured_fraction_full 1.000
_diffrn_reflns_point_group_measured_fraction_max 0.964
_diffrn_reflns_theta_full 67.684
_diffrn_reflns_theta_max 76.690
_diffrn_reflns_theta_min 4.060
_exptl_absorpt_coefficient_mu 1.964
_exptl_absorpt_correction_T_max 1.00000
_exptl_absorpt_correction_T_min 0.54175
_exptl_absorpt_correction_type multi-scan
_exptl_crystal_colour clear
_exptl_crystal_density_diffrn 1.409
_exptl_crystal_description block
_exptl_crystal_F_000 744
_refine_diff_density_max 0.907
_refine_diff_density_min -0.487
_refine_diff_density_rms 0.055
_refine_ls_extinction_coef 0.0011(3)
_refine_ls_extinction_expression Fc^*^=kFc[1+0.001xFc^2^\l^3^/sin(2\q)]^-1/4^
_refine_ls_extinction_method 'SHELXL-2018/3 (Sheldrick 2018)'
_refine_ls_goodness_of_fit_ref 1.091
_refine_ls_hydrogen_treatment constr
_refine_ls_matrix_type full
_refine_ls_number_parameters 228
_refine_ls_number_reflns 3426
_refine_ls_number_restraints 0
_refine_ls_restrained_S_all 1.091
_refine_ls_R_factor_all 0.0573
_refine_ls_R_factor_gt 0.0556
_refine_ls_shift/su_max 0.001
_refine_ls_shift/su_mean 0.000
_refine_ls_structure_factor_coef Fsqd
_refine_ls_weighting_details 'w=1/[\s^2^(Fo^2^)+(0.0585P)^2^+1.7464P] where P=(Fo^2^+2Fc^2^)/3'
_refine_ls_weighting_scheme calc
_refine_ls_wR_factor_gt 0.1443
_refine_ls_wR_factor_ref 0.1454
_reflns_Friedel_coverage 0.000
_reflns_number_gt 3258
_reflns_number_total 3426
_reflns_threshold_expression 'I > 2\s(I)'
_cod_data_source_file d1nj01970h2.cif
_cod_data_source_block sjg-5-58
_cod_depositor_comments 'Adding full bibliography for 7060862.cif.'
_cod_original_sg_symbol_H-M 'P 21/n'
_cod_database_code 7060862
_shelx_shelxl_version_number 2018/3
_shelx_space_group_comment
;
The symmetry employed for this shelxl refinement is uniquely defined
by the following loop, which should always be used as a source of
symmetry information in preference to the above space-group names.
They are only intended as comments.
;

loop_
_space_group_symop_operation_xyz
'x, y, z'
'-x+1/2, y+1/2, -z+1/2'
'-x, -y, -z'
'x-1/2, -y-1/2, z-1/2'

loop_
_atom_site_label
_atom_site_type_symbol
_atom_site_fract_x
_atom_site_fract_y
_atom_site_fract_z
_atom_site_U_iso_or_equiv
_atom_site_adp_type
_atom_site_occupancy
_atom_site_site_symmetry_order
_atom_site_calc_flag
_atom_site_refinement_flags_posn
_atom_site_refinement_flags_adp
_atom_site_refinement_flags_occupancy
_atom_site_disorder_assembly
_atom_site_disorder_group
S23 S 0.31379(5) -0.02022(9) 0.80669(3) 0.0410(2) Uani 1 1 d . . . . .
F10 F 0.42715(16) 0.2564(3) 0.40779(8) 0.0635(5) Uani 1 1 d . . . . .
O18 O 0.54484(13) 0.3696(2) 0.84245(8) 0.0392(4) Uani 1 1 d . . . . .
O8 O 0.29296(15) -0.0418(2) 0.67135(9) 0.0418(4) Uani 1 1 d . . . . .
N N 0.46511(17) 0.2329(3) 0.84628(10) 0.0393(5) Uani 1 1 d . . . . .
O24 O 0.4819(2) 0.2671(4) 0.96050(10) 0.0733(8) Uani 1 1 d . . . . .
C1 C 0.3864(2) 0.1226(3) 0.59799(12) 0.0352(5) Uani 1 1 d . . . . .
C9 C 0.43076(19) 0.1740(3) 0.72568(12) 0.0354(5) Uani 1 1 d . . . . .
H9 H 0.487421 0.262548 0.720972 0.042 Uiso 1 1 calc R U . . .
C7 C 0.36668(19) 0.0754(3) 0.66659(12) 0.0347(5) Uani 1 1 d . . . . .
C19 C 0.41026(19) 0.1407(3) 0.78762(12) 0.0350(5) Uani 1 1 d . . . . .
C11 C 0.5676(2) 0.6832(3) 0.83019(13) 0.0391(5) Uani 1 1 d . . . . .
C16 C 0.6260(2) 0.7804(4) 0.88724(13) 0.0428(6) Uani 1 1 d . . . . .
H16 H 0.614009 0.751069 0.930907 0.051 Uiso 1 1 calc R U . . .
C6 C 0.4925(2) 0.2010(4) 0.59029(13) 0.0408(5) Uani 1 1 d . . . . .
H6 H 0.555618 0.224555 0.629423 0.049 Uiso 1 1 calc R U . . .
C2 C 0.2944(2) 0.0904(4) 0.54009(13) 0.0433(6) Uani 1 1 d . . . . .
H2 H 0.222095 0.036288 0.544868 0.052 Uiso 1 1 calc R U . . .
C15 C 0.7017(2) 0.9198(4) 0.88079(14) 0.0482(6) Uani 1 1 d . . . . .
H15 H 0.739825 0.987454 0.919842 0.058 Uiso 1 1 calc R U . . .
C21 C 0.4385(2) 0.1917(4) 0.90728(13) 0.0512(7) Uani 1 1 d . . . . .
C5 C 0.5064(2) 0.2447(4) 0.52620(14) 0.0459(6) Uani 1 1 d . . . . .
H5 H 0.578981 0.296129 0.520645 0.055 Uiso 1 1 calc R U . . .
C3 C 0.3068(2) 0.1362(4) 0.47580(13) 0.0480(6) Uani 1 1 d . . . . .
H3 H 0.243761 0.115661 0.436346 0.058 Uiso 1 1 calc R U . . .
C4 C 0.4130(2) 0.2121(4) 0.47064(13) 0.0465(6) Uani 1 1 d . . . . .
C14 C 0.7219(3) 0.9605(4) 0.81800(16) 0.0515(7) Uani 1 1 d . . . . .
H14 H 0.774768 1.055143 0.813881 0.062 Uiso 1 1 calc R U . . .
C22 C 0.3484(2) 0.0388(4) 0.89760(14) 0.0525(7) Uani 1 1 d . . . . .
H22 H 0.387996 -0.066005 0.924578 0.063 Uiso 1 1 calc R U . . .
C12 C 0.5877(3) 0.7268(4) 0.76733(14) 0.0494(6) Uani 1 1 d . . . . .
H12 H 0.547821 0.662029 0.727845 0.059 Uiso 1 1 calc R U . . .
C13 C 0.6656(3) 0.8644(4) 0.76127(16) 0.0572(7) Uani 1 1 d . . . . .
H13 H 0.679946 0.891887 0.717969 0.069 Uiso 1 1 calc R U . . .
C17 C 0.4809(2) 0.5406(4) 0.83689(16) 0.0493(7) Uani 1 1 d . . . . .
H17A H 0.450270 0.561337 0.878082 0.059 Uiso 1 1 calc R U . . .
H17B H 0.412020 0.540253 0.796400 0.059 Uiso 1 1 calc R U . . .
C25 C 0.2390(3) 0.0852(4) 0.92159(16) 0.0572(7) Uani 1 1 d . . . . .
H25A H 0.196692 0.183881 0.894076 0.086 Uiso 1 1 calc R U . . .
H25B H 0.262577 0.121192 0.969697 0.086 Uiso 1 1 calc R U . . .
H25C H 0.186073 -0.018989 0.916755 0.086 Uiso 1 1 calc R U . . .

loop_
_atom_site_aniso_label
_atom_site_aniso_U_11
_atom_site_aniso_U_22
_atom_site_aniso_U_33
_atom_site_aniso_U_23
_atom_site_aniso_U_13
_atom_site_aniso_U_12
S23 0.0323(3) 0.0504(4) 0.0397(3) -0.0079(2) 0.0073(2) -0.0085(2)
F10 0.0698(11) 0.0824(13) 0.0383(8) 0.0115(8) 0.0130(8) 0.0078(9)
O18 0.0268(7) 0.0470(10) 0.0430(9) -0.0103(7) 0.0069(6) -0.0070(7)
O8 0.0357(8) 0.0468(10) 0.0431(9) -0.0096(7) 0.0098(7) -0.0069(7)
N 0.0301(9) 0.0486(12) 0.0382(10) -0.0100(9) 0.0066(8) -0.0097(8)
O24 0.0684(14) 0.114(2) 0.0378(11) -0.0248(11) 0.0141(10) -0.0442(14)
C1 0.0315(11) 0.0355(12) 0.0372(11) -0.0048(9) 0.0055(9) 0.0041(9)
C9 0.0286(10) 0.0370(12) 0.0397(12) -0.0075(9) 0.0068(9) 0.0001(9)
C7 0.0271(10) 0.0368(12) 0.0393(12) -0.0056(9) 0.0061(9) 0.0046(9)
C19 0.0245(10) 0.0408(12) 0.0375(12) -0.0087(9) 0.0034(8) 0.0016(9)
C11 0.0259(10) 0.0448(13) 0.0459(13) -0.0099(10) 0.0073(9) 0.0018(9)
C16 0.0391(12) 0.0504(15) 0.0384(12) -0.0048(11) 0.0084(10) -0.0057(11)
C6 0.0318(11) 0.0500(14) 0.0385(12) -0.0043(10) 0.0043(9) 0.0013(10)
C2 0.0365(12) 0.0486(14) 0.0410(13) -0.0042(11) 0.0022(10) -0.0004(11)
C15 0.0432(13) 0.0482(15) 0.0493(15) -0.0042(12) 0.0037(11) -0.0083(11)
C21 0.0394(13) 0.076(2) 0.0383(13) -0.0095(13) 0.0093(11) -0.0143(13)
C5 0.0386(13) 0.0552(16) 0.0450(14) 0.0003(12) 0.0123(11) 0.0018(11)
C3 0.0456(14) 0.0538(16) 0.0382(13) -0.0015(11) -0.0023(11) 0.0047(12)
C4 0.0524(15) 0.0513(15) 0.0358(12) 0.0035(11) 0.0105(11) 0.0110(12)
C14 0.0485(15) 0.0455(15) 0.0630(18) 0.0057(13) 0.0182(13) -0.0015(12)
C22 0.0440(14) 0.074(2) 0.0387(13) -0.0065(13) 0.0090(11) -0.0160(13)
C12 0.0510(15) 0.0554(16) 0.0406(14) -0.0110(12) 0.0090(11) 0.0068(12)
C13 0.0690(19) 0.0594(18) 0.0498(16) 0.0070(13) 0.0269(14) 0.0090(15)
C17 0.0301(12) 0.0498(15) 0.0683(18) -0.0172(13) 0.0125(11) -0.0030(11)
C25 0.0612(18) 0.0588(18) 0.0538(16) -0.0025(14) 0.0184(14) -0.0110(14)

loop_
_atom_type_symbol
_atom_type_description
_atom_type_scat_dispersion_real
_atom_type_scat_dispersion_imag
_atom_type_scat_source
C C 0.0181 0.0091 'International Tables Vol C Tables 4.2.6.8 and 6.1.1.4'
H H 0.0000 0.0000 'International Tables Vol C Tables 4.2.6.8 and 6.1.1.4'
F F 0.0727 0.0534 'International Tables Vol C Tables 4.2.6.8 and 6.1.1.4'
N N 0.0311 0.0180 'International Tables Vol C Tables 4.2.6.8 and 6.1.1.4'
O O 0.0492 0.0322 'International Tables Vol C Tables 4.2.6.8 and 6.1.1.4'
S S 0.3331 0.5567 'International Tables Vol C Tables 4.2.6.8 and 6.1.1.4'

loop_
_geom_angle_atom_site_label_1
_geom_angle_atom_site_label_2
_geom_angle_atom_site_label_3
_geom_angle
_geom_angle_site_symmetry_1
_geom_angle_site_symmetry_3
_geom_angle_publ_flag
C19 S23 C22 93.37(12) . . ?
N O18 C17 108.86(17) . . ?
C21 N C19 120.0(2) . . ?
C21 N O18 120.58(19) . . ?
C19 N O18 119.39(19) . . ?
C2 C1 C6 119.0(2) . . ?
C2 C1 C7 118.7(2) . . ?
C6 C1 C7 122.3(2) . . ?
C19 C9 C7 120.1(2) . . ?
C19 C9 H9 120.0 . . ?
C7 C9 H9 120.0 . . ?
O8 C7 C9 121.3(2) . . ?
O8 C7 C1 119.9(2) . . ?
C9 C7 C1 118.8(2) . . ?
C9 C19 N 123.6(2) . . ?
C9 C19 S23 126.55(18) . . ?
N C19 S23 109.81(17) . . ?
C12 C11 C16 118.8(2) . . ?
C12 C11 C17 121.1(2) . . ?
C16 C11 C17 120.0(2) . . ?
C15 C16 C11 120.4(2) . . ?
C15 C16 H16 119.8 . . ?
C11 C16 H16 119.8 . . ?
C5 C6 C1 120.4(2) . . ?
C5 C6 H6 119.8 . . ?
C1 C6 H6 119.8 . . ?
C3 C2 C1 120.9(2) . . ?
C3 C2 H2 119.5 . . ?
C1 C2 H2 119.5 . . ?
C14 C15 C16 120.2(3) . . ?
C14 C15 H15 119.9 . . ?
C16 C15 H15 119.9 . . ?
O24 C21 N 123.9(3) . . ?
O24 C21 C22 125.8(3) . . ?
N C21 C22 110.2(2) . . ?
C4 C5 C6 118.6(2) . . ?
C4 C5 H5 120.7 . . ?
C6 C5 H5 120.7 . . ?
C4 C3 C2 118.0(2) . . ?
C4 C3 H3 121.0 . . ?
C2 C3 H3 121.0 . . ?
F10 C4 C5 118.2(3) . . ?
F10 C4 C3 118.8(2) . . ?
C5 C4 C3 123.0(2) . . ?
C13 C14 C15 120.0(3) . . ?
C13 C14 H14 120.0 . . ?
C15 C14 H14 120.0 . . ?
C25 C22 C21 112.5(3) . . ?
C25 C22 S23 112.7(2) . . ?
C21 C22 S23 106.55(19) . . ?
C25 C22 H22 108.3 . . ?
C21 C22 H22 108.3 . . ?
S23 C22 H22 108.3 . . ?
C11 C12 C13 120.7(3) . . ?
C11 C12 H12 119.7 . . ?
C13 C12 H12 119.7 . . ?
C14 C13 C12 119.9(3) . . ?
C14 C13 H13 120.0 . . ?
C12 C13 H13 120.0 . . ?
O18 C17 C11 107.43(19) . . ?
O18 C17 H17A 110.2 . . ?
C11 C17 H17A 110.2 . . ?
O18 C17 H17B 110.2 . . ?
C11 C17 H17B 110.2 . . ?
H17A C17 H17B 108.5 . . ?
C22 C25 H25A 109.5 . . ?
C22 C25 H25B 109.5 . . ?
H25A C25 H25B 109.5 . . ?
C22 C25 H25C 109.5 . . ?
H25A C25 H25C 109.5 . . ?
H25B C25 H25C 109.5 . . ?

loop_
_geom_bond_atom_site_label_1
_geom_bond_atom_site_label_2
_geom_bond_distance
_geom_bond_site_symmetry_2
_geom_bond_publ_flag
S23 C19 1.743(2) . ?
S23 C22 1.834(3) . ?
F10 C4 1.358(3) . ?
O18 N 1.389(3) . ?
O18 C17 1.468(3) . ?
O8 C7 1.240(3) . ?
N C21 1.373(3) . ?
N C19 1.383(3) . ?
O24 C21 1.209(3) . ?
C1 C2 1.393(3) . ?
C1 C6 1.396(3) . ?
C1 C7 1.498(3) . ?
C9 C19 1.350(3) . ?
C9 C7 1.444(3) . ?
C9 H9 0.9500 . ?
C11 C12 1.382(4) . ?
C11 C16 1.390(3) . ?
C11 C17 1.489(4) . ?
C16 C15 1.385(4) . ?
C16 H16 0.9500 . ?
C6 C5 1.380(4) . ?
C6 H6 0.9500 . ?
C2 C3 1.382(4) . ?
C2 H2 0.9500 . ?
C15 C14 1.376(4) . ?
C15 H15 0.9500 . ?
C21 C22 1.525(4) . ?
C5 C4 1.372(4) . ?
C5 H5 0.9500 . ?
C3 C4 1.373(4) . ?
C3 H3 0.9500 . ?
C14 C13 1.374(4) . ?
C14 H14 0.9500 . ?
C22 C25 1.492(4) . ?
C22 H22 1.0000 . ?
C12 C13 1.390(4) . ?
C12 H12 0.9500 . ?
C13 H13 0.9500 . ?
C17 H17A 0.9900 . ?
C17 H17B 0.9900 . ?
C25 H25A 0.9800 . ?
C25 H25B 0.9800 . ?
C25 H25C 0.9800 . ?

loop_
_geom_torsion_atom_site_label_1
_geom_torsion_atom_site_label_2
_geom_torsion_atom_site_label_3
_geom_torsion_atom_site_label_4
_geom_torsion
_geom_torsion_site_symmetry_1
_geom_torsion_site_symmetry_2
_geom_torsion_site_symmetry_3
_geom_torsion_site_symmetry_4
_geom_torsion_publ_flag
C17 O18 N C21 -81.8(3) . . . . ?
C17 O18 N C19 96.7(2) . . . . ?
C19 C9 C7 O8 -0.6(3) . . . . ?
C19 C9 C7 C1 176.6(2) . . . . ?
C2 C1 C7 O8 24.9(3) . . . . ?
C6 C1 C7 O8 -156.5(2) . . . . ?
C2 C1 C7 C9 -152.4(2) . . . . ?
C6 C1 C7 C9 26.2(3) . . . . ?
C7 C9 C19 N -177.9(2) . . . . ?
C7 C9 C19 S23 2.1(3) . . . . ?
C21 N C19 C9 179.4(2) . . . . ?
O18 N C19 C9 0.9(3) . . . . ?
C21 N C19 S23 -0.6(3) . . . . ?
O18 N C19 S23 -179.16(15) . . . . ?
C22 S23 C19 C9 180.0(2) . . . . ?
C22 S23 C19 N 0.05(19) . . . . ?
C12 C11 C16 C15 0.8(4) . . . . ?
C17 C11 C16 C15 -176.4(2) . . . . ?
C2 C1 C6 C5 -0.5(4) . . . . ?
C7 C1 C6 C5 -179.1(2) . . . . ?
C6 C1 C2 C3 -0.4(4) . . . . ?
C7 C1 C2 C3 178.2(2) . . . . ?
C11 C16 C15 C14 -1.5(4) . . . . ?
C19 N C21 O24 -179.4(3) . . . . ?
O18 N C21 O24 -0.8(5) . . . . ?
C19 N C21 C22 0.9(4) . . . . ?
O18 N C21 C22 179.5(2) . . . . ?
C1 C6 C5 C4 1.1(4) . . . . ?
C1 C2 C3 C4 0.8(4) . . . . ?
C6 C5 C4 F10 179.6(2) . . . . ?
C6 C5 C4 C3 -0.8(4) . . . . ?
C2 C3 C4 F10 179.4(2) . . . . ?
C2 C3 C4 C5 -0.2(4) . . . . ?
C16 C15 C14 C13 0.9(4) . . . . ?
O24 C21 C22 C25 55.6(4) . . . . ?
N C21 C22 C25 -124.7(3) . . . . ?
O24 C21 C22 S23 179.5(3) . . . . ?
N C21 C22 S23 -0.8(3) . . . . ?
C19 S23 C22 C25 124.2(2) . . . . ?
C19 S23 C22 C21 0.4(2) . . . . ?
C16 C11 C12 C13 0.5(4) . . . . ?
C17 C11 C12 C13 177.7(3) . . . . ?
C15 C14 C13 C12 0.4(5) . . . . ?
C11 C12 C13 C14 -1.1(4) . . . . ?
N O18 C17 C11 -177.8(2) . . . . ?
C12 C11 C17 O18 85.1(3) . . . . ?
C16 C11 C17 O18 -97.8(3) . . . . ?
